data_2216464
loop_
_publ_author_name
'Su, Kun-Mei '
'Li, Zhen-Huan'

_publ_section_title
;
 Piperazine-1,4-diium bis(piperazin-1-ium)
 bis(3-carboxylato-4-hydroxybenzenesulfonate) dihydrate
;
_journal_coeditor_code GK2119
_journal_issue 12
_journal_name_full 'Acta Crystallographica Section E'
_journal_page_first o4816
_journal_page_last o4816
_journal_paper_doi 10.1107/S1600536807059016
_journal_volume 63
_journal_year 2007
_chemical_formula_iupac 'C4 H12 N2 2+, 2C4 H11 N2 +, 2C7 H4 O6 S 2-, 2H2 O'
_chemical_formula_moiety 'C4 H12 N2 2+, 2(C4 H11 N2 +), 2C7 H4 O6 S 2-, 2(H2 O)'
_chemical_formula_sum 'C26 H46 N6 O14 S2'
_chemical_formula_weight 730.80
_chemical_name_systematic
;
Piperazine-1,4-diium bis(piperazin-1-ium)
bis(3-carboxylato-4-hydroxybenzenesulfonate) dihydrate
;
_space_group_IT_number 14
_symmetry_cell_setting monoclinic
_symmetry_space_group_name_Hall '-P 2yn'
_symmetry_space_group_name_H-M 'P 1 21/n 1'
_atom_sites_solution_hydrogens geom
_atom_sites_solution_primary direct
_atom_sites_solution_secondary difmap
_audit_creation_method SHELXL-97
_cell_angle_alpha 90.00
_cell_angle_beta 99.416(5)
_cell_angle_gamma 90.00
_cell_formula_units_Z 2
_cell_length_a 7.724(3)
_cell_length_b 12.010(4)
_cell_length_c 17.699(6)
_cell_measurement_reflns_used 4798
_cell_measurement_temperature 294(2)
_cell_measurement_theta_max 26.38
_cell_measurement_theta_min 2.33
_cell_volume 1619.7(10)
_computing_cell_refinement 'SAINT (Bruker, 2000)'
_computing_data_collection 'SMART (Bruker, 2000)'
_computing_data_reduction 'SAINT (Bruker, 2000)'
_computing_molecular_graphics 'SHELXTL (Sheldrick, 2001)'
_computing_publication_material 'SHELXTL (Sheldrick, 2001)'
_computing_structure_refinement 'SHELXL97 (Sheldrick, 1997)'
_computing_structure_solution 'SHELXS97 (Sheldrick, 1997)'
_diffrn_ambient_temperature 294(2)
_diffrn_measured_fraction_theta_full 0.999
_diffrn_measured_fraction_theta_max 0.999
_diffrn_measurement_device_type 'Bruker SMART CCD area-detector'
_diffrn_measurement_method '\f and \w scans'
_diffrn_radiation_monochromator graphite
_diffrn_radiation_source 'fine-focus sealed tube'
_diffrn_radiation_type MoK\a
_diffrn_radiation_wavelength 0.71073
_diffrn_reflns_av_R_equivalents 0.0373
_diffrn_reflns_av_sigmaI/netI 0.0369
_diffrn_reflns_limit_h_max 8
_diffrn_reflns_limit_h_min -9
_diffrn_reflns_limit_k_max 11
_diffrn_reflns_limit_k_min -14
_diffrn_reflns_limit_l_max 21
_diffrn_reflns_limit_l_min -17
_diffrn_reflns_number 8198
_diffrn_reflns_theta_full 25.02
_diffrn_reflns_theta_max 25.02
_diffrn_reflns_theta_min 2.06
_diffrn_standards_decay_% 0
_diffrn_standards_interval_count 0
_diffrn_standards_interval_time 0
_diffrn_standards_number 0
_exptl_absorpt_coefficient_mu 0.243
_exptl_absorpt_correction_T_max 0.9576
_exptl_absorpt_correction_T_min 0.9441
_exptl_absorpt_correction_type multi-scan
_exptl_absorpt_process_details '(SADABS; Bruker, 2000)'
_exptl_crystal_colour colourless
_exptl_crystal_density_diffrn 1.498
_exptl_crystal_density_method 'not measured'
_exptl_crystal_description block
_exptl_crystal_F_000 776
_exptl_crystal_size_max 0.20
_exptl_crystal_size_mid 0.20
_exptl_crystal_size_min 0.14
_refine_diff_density_max 0.278
_refine_diff_density_min -0.401
_refine_ls_extinction_coef 0.230(8)
_refine_ls_extinction_expression Fc^*^=kFc[1+0.001xFc^2^\l^3^/sin(2\q)]^-1/4^
_refine_ls_extinction_method SHELXL97
_refine_ls_goodness_of_fit_ref 1.093
_refine_ls_hydrogen_treatment mixed
_refine_ls_matrix_type full
_refine_ls_number_parameters 247
_refine_ls_number_reflns 2853
_refine_ls_number_restraints 10
_refine_ls_restrained_S_all 1.091
_refine_ls_R_factor_all 0.0460
_refine_ls_R_factor_gt 0.0388
_refine_ls_shift/su_max 0.004
_refine_ls_shift/su_mean 0.001
_refine_ls_structure_factor_coef Fsqd
_refine_ls_weighting_details 'calc w=1/[\s^2^(Fo^2^)+(0.0528P)^2^+0.6089P] where P=(Fo^2^+2Fc^2^)/3'
_refine_ls_weighting_scheme calc
_refine_ls_wR_factor_gt 0.0973
_refine_ls_wR_factor_ref 0.1054
_reflns_number_gt 2452
_reflns_number_total 2853
_reflns_threshold_expression I>2\s(I)
_cod_data_source_file gk2119.cif
_cod_data_source_block I
_cod_depositor_comments
;
The following automatic conversions were performed:
'_symmetry_cell_setting' value 'Monoclinic' changed to 'monoclinic'
according to '/home/saulius/struct/CIF-dictionaries/cif_core.dic'
dictionary named 'cif_core.dic' version 2.4.1 from 2010-06-29.

Automatic conversion script
Id: cif_fix_enum 1527 2010-12-29 10:47:43Z saulius 

The following automatic conversions were performed:

'_symmetry_cell_setting' value 'Monoclinic' changed to 'monoclinic'
according to /home/saulius/struct/CIF-dictionaries/cif_core.dic
dictionary named 'cif_core.dic' version 2.4.1 from 2010-06-29.

Automatic conversion script
Id: cif_fix_values 1715 2011-07-08 13:25:40Z adriana 
;
_cod_original_cell_volume 1619.8(10)
_cod_original_sg_symbol_Hall '-P 2yn '
_cod_original_sg_symbol_H-M 'P 21/n'
_cod_database_code 2216464
_cod_database_fobs_code 2216464

loop_
_symmetry_equiv_pos_as_xyz
'x, y, z'
'-x+1/2, y+1/2, -z+1/2'
'-x, -y, -z'
'x-1/2, -y-1/2, z-1/2'

loop_
_atom_site_type_symbol
_atom_site_label
_atom_site_fract_x
_atom_site_fract_y
_atom_site_fract_z
_atom_site_U_iso_or_equiv
_atom_site_adp_type
_atom_site_calc_flag
_atom_site_refinement_flags
_atom_site_occupancy
S S1 0.33584(6) 0.33623(4) 0.23951(2) 0.0306(2) Uani d . 1
O O1 0.5201(2) 0.35108(16) 0.27055(9) 0.0593(5) Uani d . 1
O O2 0.2267(2) 0.37177(13) 0.29422(8) 0.0484(4) Uani d . 1
O O3 0.3016(2) 0.22447(11) 0.21122(9) 0.0535(4) Uani d . 1
O O4 0.3169(2) 0.31539(13) -0.06257(8) 0.0499(4) Uani d . 1
O O5 0.2461(2) 0.48385(12) -0.10870(7) 0.0472(4) Uani d . 1
O O6 0.1735(2) 0.63756(12) -0.02424(8) 0.0519(4) Uani d . 1
H H6 0.1892 0.6064 -0.0638 0.078 Uiso calc R 1
N N1 0.7258(2) 0.65358(13) 0.39164(9) 0.0326(4) Uani d D 1
N N2 0.8061(2) 0.62463(15) 0.24103(9) 0.0370(4) Uani d D 1
N N3 0.0209(2) 0.99737(15) 0.08123(9) 0.0410(4) Uani d D 1
C C1 0.2855(2) 0.42488(14) 0.15965(9) 0.0261(4) Uani d . 1
C C2 0.3024(2) 0.38773(15) 0.08759(10) 0.0288(4) Uani d . 1
H H2 0.3382 0.3149 0.0811 0.035 Uiso calc R 1
C C3 0.2668(2) 0.45750(14) 0.02448(10) 0.0288(4) Uani d . 1
C C4 0.2127(3) 0.56680(15) 0.03522(10) 0.0339(4) Uani d . 1
C C5 0.1953(3) 0.60341(15) 0.10785(11) 0.0388(5) Uani d . 1
H H5 0.1585 0.6759 0.1148 0.047 Uiso calc R 1
C C6 0.2320(3) 0.53326(14) 0.16965(10) 0.0321(4) Uani d . 1
H H6A 0.2210 0.5585 0.2183 0.039 Uiso calc R 1
C C7 0.2801(3) 0.41366(16) -0.05363(10) 0.0341(4) Uani d . 1
C C8 0.8899(2) 0.59941(18) 0.37924(11) 0.0382(5) Uani d . 1
H H8A 0.9252 0.5450 0.4193 0.046 Uiso calc R 1
H H8B 0.9822 0.6547 0.3818 0.046 Uiso calc R 1
C C9 0.8657(3) 0.54291(17) 0.30255(11) 0.0395(5) Uani d . 1
H H9A 0.9757 0.5099 0.2944 0.047 Uiso calc R 1
H H9B 0.7795 0.4839 0.3012 0.047 Uiso calc R 1
C C10 0.6410(3) 0.67931(19) 0.25350(11) 0.0432(5) Uani d . 1
H H10A 0.5482 0.6242 0.2506 0.052 Uiso calc R 1
H H10B 0.6063 0.7343 0.2137 0.052 Uiso calc R 1
C C11 0.6661(3) 0.73499(17) 0.33071(11) 0.0390(5) Uani d . 1
H H11A 0.7521 0.7941 0.3322 0.047 Uiso calc R 1
H H11B 0.5561 0.7679 0.3392 0.047 Uiso calc R 1
C C12 -0.0561(3) 0.90188(17) 0.03482(12) 0.0438(5) Uani d . 1
H H12A -0.1402 0.8642 0.0611 0.053 Uiso calc R 1
H H12B 0.0356 0.8492 0.0284 0.053 Uiso calc R 1
C C13 0.1453(3) 1.05918(18) 0.04175(13) 0.0436(5) Uani d . 1
H H13A 0.2431 1.0113 0.0355 0.052 Uiso calc R 1
H H13B 0.1911 1.1227 0.0725 0.052 Uiso calc R 1
O O7 0.5718(3) 0.15577(14) 0.93556(11) 0.0578(5) Uani d D 1
H H1A 0.743(3) 0.6892(18) 0.4369(8) 0.051(7) Uiso d D 1
H H2A 0.888(3) 0.6784(16) 0.2422(12) 0.056(7) Uiso d D 1
H H2B 0.791(3) 0.5867(18) 0.1959(9) 0.063(7) Uiso d D 1
H H3A 0.082(3) 0.969(2) 0.1249(10) 0.073(8) Uiso d D 1
H H3B -0.068(3) 1.042(3) 0.0910(16) 0.116(13) Uiso d D 1
H H7A 0.500(3) 0.2061(18) 0.9427(15) 0.074(9) Uiso d D 1
H H7B 0.611(4) 0.159(2) 0.8932(11) 0.085(11) Uiso d D 1

loop_
_atom_site_aniso_label
_atom_site_aniso_U_11
_atom_site_aniso_U_22
_atom_site_aniso_U_33
_atom_site_aniso_U_12
_atom_site_aniso_U_13
_atom_site_aniso_U_23
S1 0.0391(3) 0.0295(3) 0.0232(3) 0.00406(18) 0.00550(19) 0.00462(17)
O1 0.0418(9) 0.0830(13) 0.0480(9) 0.0019(8) -0.0077(7) 0.0194(9)
O2 0.0637(10) 0.0530(9) 0.0330(8) 0.0146(7) 0.0217(7) 0.0104(7)
O3 0.0968(13) 0.0265(8) 0.0383(8) 0.0016(7) 0.0141(8) 0.0069(6)
O4 0.0739(11) 0.0404(9) 0.0371(8) 0.0104(7) 0.0138(7) -0.0099(6)
O5 0.0766(11) 0.0421(8) 0.0224(7) -0.0043(7) 0.0064(7) -0.0005(6)
O6 0.0973(13) 0.0290(8) 0.0283(7) 0.0066(8) 0.0072(8) 0.0079(6)
N1 0.0375(9) 0.0364(9) 0.0249(8) -0.0023(7) 0.0084(7) -0.0043(7)
N2 0.0472(10) 0.0387(10) 0.0264(8) -0.0080(8) 0.0099(7) -0.0069(7)
N3 0.0516(11) 0.0431(10) 0.0284(8) 0.0132(8) 0.0068(8) 0.0035(7)
C1 0.0304(9) 0.0238(9) 0.0237(9) -0.0020(7) 0.0026(7) 0.0013(7)
C2 0.0364(10) 0.0233(9) 0.0267(9) 0.0023(7) 0.0050(7) -0.0012(7)
C3 0.0358(10) 0.0262(9) 0.0243(9) -0.0035(7) 0.0043(7) -0.0016(7)
C4 0.0495(11) 0.0241(9) 0.0273(9) -0.0017(8) 0.0037(8) 0.0036(7)
C5 0.0626(13) 0.0211(9) 0.0334(10) 0.0065(8) 0.0097(9) -0.0019(8)
C6 0.0459(11) 0.0267(9) 0.0246(9) -0.0004(8) 0.0083(8) -0.0035(7)
C7 0.0414(11) 0.0339(11) 0.0268(9) -0.0032(8) 0.0052(8) -0.0041(8)
C8 0.0326(10) 0.0506(12) 0.0305(10) -0.0001(9) 0.0029(8) 0.0036(9)
C9 0.0415(11) 0.0407(11) 0.0385(11) 0.0053(9) 0.0130(9) -0.0018(9)
C10 0.0498(12) 0.0472(12) 0.0300(10) 0.0077(9) -0.0009(9) -0.0009(9)
C11 0.0464(12) 0.0353(11) 0.0357(11) 0.0051(9) 0.0081(9) -0.0021(8)
C12 0.0529(13) 0.0308(10) 0.0533(13) -0.0001(9) 0.0252(10) 0.0053(9)
C13 0.0308(10) 0.0437(12) 0.0552(13) -0.0011(8) 0.0035(9) -0.0156(10)
O7 0.0689(12) 0.0518(10) 0.0547(11) 0.0163(9) 0.0164(9) 0.0113(8)

loop_
_atom_type_symbol
_atom_type_description
_atom_type_scat_dispersion_real
_atom_type_scat_dispersion_imag
_atom_type_scat_source
C C 0.0033 0.0016 'International Tables Vol C Tables 4.2.6.8 and 6.1.1.4'
H H 0.0000 0.0000 'International Tables Vol C Tables 4.2.6.8 and 6.1.1.4'
N N 0.0061 0.0033 'International Tables Vol C Tables 4.2.6.8 and 6.1.1.4'
O O 0.0106 0.0060 'International Tables Vol C Tables 4.2.6.8 and 6.1.1.4'
S S 0.1246 0.1234 'International Tables Vol C Tables 4.2.6.8 and 6.1.1.4'

loop_
_geom_angle_atom_site_label_1
_geom_angle_atom_site_label_2
_geom_angle_atom_site_label_3
_geom_angle_site_symmetry_1
_geom_angle_site_symmetry_3
_geom_angle
O3 S1 O2 . . 114.38(10)
O3 S1 O1 . . 111.03(11)
O2 S1 O1 . . 110.67(11)
O3 S1 C1 . . 106.26(9)
O2 S1 C1 . . 106.39(9)
O1 S1 C1 . . 107.68(9)
C4 O6 H6 . . 109.5
C11 N1 C8 . . 111.01(15)
C11 N1 H1A . . 108.6(16)
C8 N1 H1A . . 110.0(15)
C9 N2 C10 . . 110.81(15)
C9 N2 H2A . . 108.9(16)
C10 N2 H2A . . 107.3(16)
C9 N2 H2B . . 107.1(16)
C10 N2 H2B . . 111.2(16)
H2A N2 H2B . . 111.6(14)
C13 N3 C12 . . 111.15(15)
C13 N3 H3A . . 108.0(18)
C12 N3 H3A . . 106.5(18)
C13 N3 H3B . . 111(2)
C12 N3 H3B . . 109(2)
H3A N3 H3B . . 111.4(15)
C2 C1 C6 . . 119.86(16)
C2 C1 S1 . . 120.35(14)
C6 C1 S1 . . 119.77(13)
C1 C2 C3 . . 120.89(16)
C1 C2 H2 . . 119.6
C3 C2 H2 . . 119.6
C2 C3 C4 . . 118.77(16)
C2 C3 C7 . . 119.73(16)
C4 C3 C7 . . 121.46(16)
O6 C4 C5 . . 118.72(17)
O6 C4 C3 . . 121.27(17)
C5 C4 C3 . . 120.00(17)
C6 C5 C4 . . 120.35(17)
C6 C5 H5 . . 119.8
C4 C5 H5 . . 119.8
C5 C6 C1 . . 120.11(17)
C5 C6 H6A . . 119.9
C1 C6 H6A . . 119.9
O4 C7 O5 . . 123.75(17)
O4 C7 C3 . . 120.52(17)
O5 C7 C3 . . 115.70(16)
N1 C8 C9 . . 110.56(15)
N1 C8 H8A . . 109.5
C9 C8 H8A . . 109.5
N1 C8 H8B . . 109.5
C9 C8 H8B . . 109.5
H8A C8 H8B . . 108.1
N2 C9 C8 . . 110.04(17)
N2 C9 H9A . . 109.7
C8 C9 H9A . . 109.7
N2 C9 H9B . . 109.7
C8 C9 H9B . . 109.7
H9A C9 H9B . . 108.2
N2 C10 C11 . . 110.24(17)
N2 C10 H10A . . 109.6
C11 C10 H10A . . 109.6
N2 C10 H10B . . 109.6
C11 C10 H10B . . 109.6
H10A C10 H10B . . 108.1
N1 C11 C10 . . 110.37(16)
N1 C11 H11A . . 109.6
C10 C11 H11A . . 109.6
N1 C11 H11B . . 109.6
C10 C11 H11B . . 109.6
H11A C11 H11B . . 108.1
N3 C12 C13 . 3_575 110.23(16)
N3 C12 H12A . . 109.6
C13 C12 H12A 3_575 . 109.6
N3 C12 H12B . . 109.6
C13 C12 H12B 3_575 . 109.6
H12A C12 H12B . . 108.1
N3 C13 C12 . 3_575 110.34(16)
N3 C13 H13A . . 109.6
C12 C13 H13A 3_575 . 109.6
N3 C13 H13B . . 109.6
C12 C13 H13B 3_575 . 109.6
H13A C13 H13B . . 108.1
H7A O7 H7B . . 115.7(17)

loop_
_geom_bond_atom_site_label_1
_geom_bond_atom_site_label_2
_geom_bond_site_symmetry_2
_geom_bond_distance
S1 O3 . 1.4420(16)
S1 O2 . 1.4481(15)
S1 O1 . 1.4505(17)
S1 C1 . 1.7615(17)
O4 C7 . 1.230(2)
O5 C7 . 1.283(2)
O6 C4 . 1.348(2)
O6 H6 . 0.8200
N1 C11 . 1.473(3)
N1 C8 . 1.473(3)
N1 H1A . 0.899(10)
N2 C9 . 1.482(3)
N2 C10 . 1.483(3)
N2 H2A . 0.901(9)
N2 H2B . 0.909(9)
N3 C13 . 1.478(3)
N3 C12 . 1.478(3)
N3 H3A . 0.904(10)
N3 H3B . 0.911(10)
C1 C2 . 1.378(2)
C1 C6 . 1.386(3)
C2 C3 . 1.387(2)
C2 H2 . 0.9300
C3 C4 . 1.400(3)
C3 C7 . 1.499(2)
C4 C5 . 1.386(3)
C5 C6 . 1.373(3)
C5 H5 . 0.9300
C6 H6A . 0.9300
C8 C9 . 1.502(3)
C8 H8A . 0.9700
C8 H8B . 0.9700
C9 H9A . 0.9700
C9 H9B . 0.9700
C10 C11 . 1.505(3)
C10 H10A . 0.9700
C10 H10B . 0.9700
C11 H11A . 0.9700
C11 H11B . 0.9700
C12 C13 3_575 1.491(3)
C12 H12A . 0.9700
C12 H12B . 0.9700
C13 C12 3_575 1.491(3)
C13 H13A . 0.9700
C13 H13B . 0.9700
O7 H7A . 0.846(10)
O7 H7B . 0.856(10)

loop_
_geom_hbond_atom_site_label_D
_geom_hbond_atom_site_label_H
_geom_hbond_atom_site_label_A
_geom_hbond_site_symmetry_A
_geom_hbond_distance_DH
_geom_hbond_distance_HA
_geom_hbond_distance_DA
_geom_hbond_angle_DHA
N1 H1A O6 4_676 0.899(10) 2.282(19) 2.978(2) 134(2)
N1 H1A O7 2_656 0.899(10) 2.501(18) 3.199(3) 134.9(19)
N2 H2A O1 2_655 0.901(9) 2.216(14) 3.055(3) 155(2)
N2 H2A O3 2_655 0.901(9) 2.468(17) 3.240(3) 144(2)
N2 H2B O5 3_665 0.909(9) 1.744(10) 2.653(2) 178(3)
N2 H2B O4 3_665 0.909(9) 2.65(2) 3.227(2) 122.5(19)
N3 H3A O2 2 0.904(10) 2.214(11) 3.087(2) 162(2)
N3 H3A O1 2 0.904(10) 2.55(2) 3.216(3) 131(2)
N3 H3B N1 2 0.911(10) 1.869(12) 2.772(2) 171(4)
O7 H7A O4 1_556 0.846(10) 1.918(12) 2.752(2) 168(3)
O7 H7B O2 4_666 0.856(10) 2.124(10) 2.963(2) 166(3)

loop_
_geom_torsion_atom_site_label_1
_geom_torsion_atom_site_label_2
_geom_torsion_atom_site_label_3
_geom_torsion_atom_site_label_4
_geom_torsion_site_symmetry_4
_geom_torsion
O3 S1 C1 C2 . -28.96(17)
O2 S1 C1 C2 . -151.24(15)
O1 S1 C1 C2 . 90.08(17)
O3 S1 C1 C6 . 152.35(15)
O2 S1 C1 C6 . 30.07(17)
O1 S1 C1 C6 . -88.61(17)
C6 C1 C2 C3 . 0.1(3)
S1 C1 C2 C3 . -178.61(14)
C1 C2 C3 C4 . -0.1(3)
C1 C2 C3 C7 . -177.83(16)
C2 C3 C4 O6 . -178.85(18)
C7 C3 C4 O6 . -1.2(3)
C2 C3 C4 C5 . -0.2(3)
C7 C3 C4 C5 . 177.50(18)
O6 C4 C5 C6 . 179.22(19)
C3 C4 C5 C6 . 0.5(3)
C4 C5 C6 C1 . -0.5(3)
C2 C1 C6 C5 . 0.3(3)
S1 C1 C6 C5 . 178.95(15)
C2 C3 C7 O4 . 2.4(3)
C4 C3 C7 O4 . -175.29(19)
C2 C3 C7 O5 . -179.54(17)
C4 C3 C7 O5 . 2.8(3)
C11 N1 C8 C9 . -57.8(2)
C10 N2 C9 C8 . -57.4(2)
N1 C8 C9 N2 . 57.3(2)
C9 N2 C10 C11 . 57.3(2)
C8 N1 C11 C10 . 57.5(2)
N2 C10 C11 N1 . -56.9(2)
C13 N3 C12 C13 3_575 -57.3(2)
C12 N3 C13 C12 3_575 57.4(2)
